data_2002006
loop_
_publ_author_name
'Parvez, M.'
'Fait, J. F.'
'Clark, P. D.'
'Jones, C. G.'

_publ_section_title <i>mer</i>-Trichlorotris(2,3-dihydrobenzo[<i>b</i>]thiophene-<i>S</i>)rhodium(III)
_journal_issue 2
_journal_name_full 'Acta Crystallographica Section C'
_journal_page_first 383
_journal_page_last 385
_journal_paper_doi 10.1107/S0108270192009545
_journal_volume 49
_journal_year 1993
_chemical_formula_moiety 'C24 H24 Cl3 Rh1 S3'
_chemical_formula_sum 'C24 H24 Cl3 Rh S3'
_chemical_formula_weight 617.91
_symmetry_cell_setting monoclinic
_symmetry_space_group_name_Hall '-P 2ybc'
_symmetry_space_group_name_H-M 'P 1 21/c 1'
_atom_type_scat_source
;
International Tables for X-ray Crystallography (1974, Vol. IV, Table 2.2B)
;
_cell_angle_alpha 90
_cell_angle_beta 109.570(10)
_cell_angle_gamma 90
_cell_formula_units_Z 4
_cell_length_a 7.947(2)
_cell_length_b 31.447(3)
_cell_length_c 10.2750(10)
_cell_measurement_reflns_used 25
_cell_measurement_temperature 295
_cell_measurement_theta_max 20
_cell_measurement_theta_min 10
_cell_volume 2419.5(7)
_diffrn_measurement_device 'Enraf-Nonius CAD-4'
_diffrn_measurement_method 'Variable speed \w/2\q'
_diffrn_radiation_type 'Mo K\a'
_diffrn_radiation_wavelength 0.71069
_diffrn_reflns_av_R_equivalents 0.014
_diffrn_reflns_limit_h_max 11
_diffrn_reflns_limit_h_min 0
_diffrn_reflns_limit_k_max 44
_diffrn_reflns_limit_k_min 0
_diffrn_reflns_limit_l_max 13
_diffrn_reflns_limit_l_min -13
_diffrn_reflns_number 7764
_diffrn_reflns_theta_max 30
_diffrn_standards_decay_% 0
_diffrn_standards_interval_time 60
_diffrn_standards_number 3
_exptl_absorpt_coefficient_mu 1.24
_exptl_absorpt_correction_T_max 1.107
_exptl_absorpt_correction_T_min 0.877
_exptl_absorpt_correction_type 'DIFABS (Walker & Stewart, 1983)'
_exptl_crystal_colour Orange--red
_exptl_crystal_density_diffrn 1.697
_exptl_crystal_density_meas 1.65(4)
_exptl_crystal_density_method flotation?
_exptl_crystal_description Plate
_exptl_crystal_size_max 0.65
_exptl_crystal_size_mid 0.20
_exptl_crystal_size_min 0.14
_refine_diff_density_max 0.7
_refine_diff_density_min -1.1
_refine_ls_goodness_of_fit_obs 2.377
_refine_ls_hydrogen_treatment noref
_refine_ls_number_parameters 280
_refine_ls_number_reflns 4625
_refine_ls_R_factor_obs 0.046
_refine_ls_shift/esd_max 0.08
_refine_ls_structure_factor_coef F
_refine_ls_weighting_details 'w = 1/\s(F)'
_refine_ls_weighting_scheme calc
_refine_ls_wR_factor_obs 0.030
_reflns_number_observed 4625
_reflns_number_total 7029
_reflns_observed_criterion I>3\s(I)
_cod_data_source_file br1009.cif
_cod_data_source_block br1009_structure_1_of_1
_cod_depositor_comments
;
The following automatic conversions were performed:

'_refine_ls_weighting_scheme' value '1/\s(F)' was changed to 'calc'.
New tag '_refine_ls_weighting_details' was created. The value of the
new tag was set to 'w = 1/\s(F)'.

Automatic conversion script
Id: cif_fix_values 3143 2015-03-26 13:38:13Z robertas 
;
_cod_original_cell_volume 2419.48
_cod_original_formula_sum 'C24 H24 Cl3 Rh1 S3'
_cod_database_code 2002006

loop_
_atom_site_label
_atom_site_fract_x
_atom_site_fract_y
_atom_site_fract_z
_atom_site_U_iso_or_equiv
Rh .73128(5) .148580(10) .43449(3) .0338(2)
Cl(1) .4809(2) .17200(10) .48860(10) .0429(7)
Cl(2) .5560(2) .13150(10) .20570(10) .0434(6)
Cl(3) .9880(2) .12580(10) .39290(10) .0465(7)
S(1) .8891(2) .17380(10) .65490(10) .0360(6)
S(2) .7634(2) .21300(10) .32930(10) .0324(6)
S(3) .7033(2) .07930(10) .51500(10) .0459(7)
C(1) .8855(7) .13640(10) .7848(4) .039(2)
C(2) 1.0496(7) .1181(2) .8478(5) .048(3)
C(3) 1.0685(9) .0910(2) .9591(6) .070(4)
C(4) .9238(10) .0840(2) 1.0022(6) .073(4)
C(5) .7622(9) .1020(2) .9358(6) .062(4)
C(6) .7410(7) .1283(2) .8249(5) .049(3)
C(7) 1.1893(7) .1297(2) .7872(5) .060(3)
C(8) 1.1307(6) .1692(2) .7041(5) .049(3)
C(9) .9350(5) .24530(10) .4400(4) .031(2)
C(10) .8694(6) .27630(10) .5066(4) .031(2)
C(11) .9856(6) .30500(10) .5932(4) .038(3)
C(12) 1.1645(7) .3025(2) .6080(5) .047(3)
C(13) 1.2248(6) .2721(2) .5394(5) .053(3)
C(14) 1.1113(6) .2425(2) .4534(5) .041(3)
C(15) .6709(6) .27370(10) .4760(4) .034(2)
C(16) .5962(6) .25170(10) .3363(4) .038(2)
C(17) .6769(8) .0427(2) .3801(5) .052(3)
C(18) .5076(9) .0317(2) .3119(6) .060(3)
C(19) .4642(10) .0032(2) .2060(6) .079(4)
C(20) .5995(13) -.0147(2) .1712(7) .099(5)
C(21) .7739(11) -.0046(2) .2420(8) .095(5)
C(22) .8125(8) .0253(2) .3474(6) .067(4)
C(23) .3736(8) .0536(2) .3624(7) .075(4)
C(24) .4713(9) .0689(2) .5053(7) .080(4)
H(31) 1.1797 .0775 1.0050 .0633
H(41) .9371 .0661 1.0796 .0633
H(51) .6637 .0964 .9664 .0633
H(61) .6277 .1407 .7768 .0633
H(71) 1.2994 .1347 .8588 .0633
H(72) 1.2032 .1074 .7295 .0633
H(81) 1.1635 .1677 .6234 .0633
H(82) 1.1856 .1932 .7574 .0633
H(111) .9437 .3259 .6418 .0633
H(121) 1.2466 .3221 .6665 .0633
H(131) 1.3485 .2712 .5507 .0633
H(141) 1.1544 .2213 .4064 .0633
H(151) .6449 .2576 .5451 .0633
H(152) .6214 .3014 .4717 .0633
H(161) .5765 .2719 .2639 .0633
H(162) .4872 .2378 .3286 .0633
H(191) .3427 -.0041 .1577 .0633
H(201) .5717 -.0345 .0971 .0633
H(211) .8671 -.0178 .2182 .0633
H(221) .9328 .0332 .3958 .0633
H(231) .3217 .0768 .3040 .0633
H(232) .2826 .0341 .3637 .0633
H(241) .4686 .0479 .5707 .0633
H(242) .4180 .0943 .5227 .0633

loop_
_geom_angle_atom_site_label_1
_geom_angle_atom_site_label_2
_geom_angle_atom_site_label_3
_geom_angle
_geom_angle_publ_flag
S(1) Rh S(2) 92.72(4) yes
S(1) Rh S(3) 93.25(4) yes
S(1) Rh Cl(1) 83.47(5) yes
S(1) Rh Cl(2) 172.96(5) yes
S(1) Rh Cl(3) 93.65(5) yes
S(2) Rh S(3) 172.55(5) yes
S(2) Rh Cl(1) 93.97(5) yes
S(2) Rh Cl(2) 81.80(4) yes
Cl(3) Rh S(2) 86.81(5) yes
Cl(3) Rh S(3) 88.36(5) yes
Cl(1) Rh S(3) 91.14(5) yes
Cl(2) Rh S(3) 92.57(4) yes
Cl(1) Rh Cl(2) 92.46(5) yes
Cl(1) Rh Cl(3) 177.05(4) yes
Cl(2) Rh Cl(3) 90.47(5) yes
C(1) S(1) C(8) 91.1(2) yes
C(1) S(1) Rh 111.30(10) yes
C(8) S(1) Rh 114.6(2) yes
C(9) S(2) C(16) 90.4(2) yes
C(9) S(2) Rh 112.20(10) yes
C(16) S(2) Rh 111.4(2) yes
C(17) S(3) C(24) 89.4(3) yes
C(17) S(3) Rh 109.1(2) yes
C(24) S(3) Rh 110.7(2) yes
C(6) C(1) C(2) 122.8(5) yes
C(6) C(1) S(1) 124.9(4) yes
C(2) C(1) S(1) 112.2(4) yes
C(1) C(2) C(3) 117.9(6) yes
C(1) C(2) C(7) 115.1(4) yes
C(3) C(2) C(7) 127.0(5) yes
C(4) C(3) C(2) 119.2(5) yes
C(5) C(4) C(3) 121.3(6) yes
C(4) C(5) C(6) 120.1(7) yes
C(1) C(6) C(5) 118.7(5) yes
C(2) C(7) C(8) 108.0(4) yes
C(7) C(8) S(1) 108.8(4) yes
C(14) C(9) C(10) 122.6(4) yes
C(14) C(9) S(2) 124.8(4) yes
C(10) C(9) S(2) 112.5(3) yes
C(11) C(10) C(9) 119.7(4) yes
C(11) C(10) C(15) 126.8(4) yes
C(9) C(10) C(15) 113.5(4) yes
C(10) C(11) C(12) 118.4(5) yes
C(13) C(12) C(11) 120.6(4) yes
C(12) C(13) C(14) 122.2(5) yes
C(9) C(14) C(13) 116.5(5) yes
C(18) C(17) C(22) 120.8(5) yes
C(18) C(17) S(3) 114.5(5) yes
C(22) C(17) S(3) 124.6(4) yes
C(17) C(18) C(19) 122.0(7) yes
C(17) C(18) C(23) 114.0(5) yes
C(19) C(18) C(23) 124.0(6) yes
C(18) C(19) C(20) 118.0(6) yes
C(19) C(20) C(21) 120.8(7) yes
C(20) C(21) C(22) 119.4(8) yes
C(17) C(22) C(21) 118.9(6) yes
C(24) C(23) C(18) 107.1(5) yes
C(23) C(24) S(3) 106.9(5) yes

loop_
_geom_bond_atom_site_label_1
_geom_bond_atom_site_label_2
_geom_bond_distance
_geom_bond_publ_flag
Rh S(1) 2.3300(10) yes
Rh S(2) 2.3510(10) yes
Rh S(3) 2.3690(10) yes
Rh Cl(1) 2.356(2) yes
Rh Cl(2) 2.3590(10) yes
Rh Cl(3) 2.333(2) yes
S(1) C(1) 1.787(5) yes
S(1) C(8) 1.820(5) yes
S(2) C(9) 1.773(4) yes
S(2) C(16) 1.821(5) yes
S(3) C(17) 1.759(5) yes
S(3) C(24) 1.842(7) yes
C(1) C(6) 1.367(8) yes
C(1) C(2) 1.373(7) yes
C(2) C(3) 1.393(8) yes
C(2) C(7) 1.489(9) yes
C(3) C(4) 1.382(11) yes
C(4) C(5) 1.360(9) yes
C(5) C(6) 1.372(8) yes
C(7) C(8) 1.491(7) yes
C(9) C(14) 1.364(7) yes
C(9) C(10) 1.390(7) yes
C(10) C(11) 1.380(6) yes
C(10) C(15) 1.504(6) yes
C(11) C(12) 1.381(7) yes
C(12) C(13) 1.366(8) yes
C(13) C(14) 1.388(7) yes
C(15) C(16) 1.523(6) yes
C(17) C(18) 1.338(8) yes
C(17) C(22) 1.348(9) yes
C(18) C(19) 1.362(8) yes
C(18) C(23) 1.498(10) yes
C(19) C(20) 1.363(13) yes
C(20) C(21) 1.370(12) yes
C(21) C(22) 1.388(9) yes
C(23) C(24) 1.493(9) yes
